data_4336818
loop_
_publ_author_name
'Chunyan Wang'
'Keith Man-Chung Wong'

_publ_contact_author_address
;
Department of Chemistry
The University of Hong Kong
Pokfulam Road, Pokfulam,
Hong Kong SAR, 
P. R. CHINA
;
_publ_contact_author_email wwyam@hku.hk
_publ_contact_author_fax '(852)2915 5176'
_publ_contact_author_name 'Professor V.W.W. YAM'
_publ_contact_author_phone '(852)2859 2153'
_publ_section_title
;
 Selective Hg2+ Sensing Behaviors of Rhodamine Derivatives with Extended
 Conjugation Based on Two Successive Ring-Opening Processes
;
_journal_name_full 'Inorganic Chemistry'
_journal_page_first 13432
_journal_page_last 13441
_journal_paper_doi 10.1021/ic401810x
_journal_volume 52
_journal_year 2013
_chemical_formula_moiety 'C42 H36 N2 O6'
_chemical_formula_sum 'C42 H36 N2 O6'
_chemical_formula_weight 664.73
_chemical_name_systematic
; 
 ? 
;
_space_group_IT_number 60
_symmetry_cell_setting orthorhombic
_symmetry_Int_Tables_number 60
_symmetry_space_group_name_Hall '-P 2n 2ab'
_symmetry_space_group_name_H-M 'P b c n'
_atom_sites_solution_hydrogens geom
_atom_sites_solution_primary direct
_atom_sites_solution_secondary difmap
_audit_creation_date 2010-July-28
_audit_creation_method SHELXL-97
_audit_update_record
;
2010-July-28 # Formatted by publCIF
;
_cell_angle_alpha 90.00
_cell_angle_beta 90.00
_cell_angle_gamma 90.00
_cell_formula_units_Z 4
_cell_length_a 14.8537(10)
_cell_length_b 19.5680(13)
_cell_length_c 12.1682(8)
_cell_measurement_reflns_used 18534
_cell_measurement_temperature 305(2)
_cell_measurement_theta_max 28.28
_cell_measurement_theta_min 1.67
_cell_volume 3536.8(4)
_computing_cell_refinement 'SAINT v7.34A (Bruker AXS Inc, 2006)'
_computing_data_collection 'SMART (Bruker AXS Inc, 1998)'
_computing_data_reduction 'CrystalStructure (Rigaku/MSC and Rigaku Corporation, 2006)'
_computing_molecular_graphics 'ORTEP-II (Johnson, 1976) & MERCURY (Macrae et al., 2008)'
_computing_publication_material 'SHELXL97 (Sheldrick, 2008)'
_computing_structure_refinement 'SHELXL97 (Sheldrick, 2008)'
_computing_structure_solution 'SHELXS97 (Sheldrick, 2008)'
_diffrn_ambient_temperature 305(2)
_diffrn_measured_fraction_theta_full 0.996
_diffrn_measured_fraction_theta_max 0.996
_diffrn_measurement_device_type 'Bruker SMART 1000 CCD'
_diffrn_measurement_method \w
_diffrn_radiation_monochromator graphite
_diffrn_radiation_source 'fine-focus sealed tube'
_diffrn_radiation_type MoK\a
_diffrn_radiation_wavelength 0.71073
_diffrn_reflns_av_R_equivalents 0.0319
_diffrn_reflns_av_sigmaI/netI 0.0303
_diffrn_reflns_limit_h_max 9
_diffrn_reflns_limit_h_min -19
_diffrn_reflns_limit_k_max 25
_diffrn_reflns_limit_k_min -26
_diffrn_reflns_limit_l_max 15
_diffrn_reflns_limit_l_min -16
_diffrn_reflns_number 17369
_diffrn_reflns_theta_full 28.28
_diffrn_reflns_theta_max 28.28
_diffrn_reflns_theta_min 1.72
_diffrn_standards_number 0
_exptl_absorpt_coefficient_mu 0.084
_exptl_absorpt_correction_T_max 0.9917
_exptl_absorpt_correction_T_min 0.9778
_exptl_absorpt_correction_type multi-scan
_exptl_absorpt_process_details 'SADABS (Sheldrick, 1996)'
_exptl_crystal_colour pink
_exptl_crystal_density_diffrn 1.248
_exptl_crystal_description block
_exptl_crystal_F_000 1400
_exptl_crystal_size_max 0.27
_exptl_crystal_size_mid 0.21
_exptl_crystal_size_min 0.10
_refine_diff_density_max 0.418
_refine_diff_density_min -0.300
_refine_diff_density_rms 0.039
_refine_ls_extinction_method none
_refine_ls_goodness_of_fit_ref 1.015
_refine_ls_hydrogen_treatment constr
_refine_ls_matrix_type full
_refine_ls_number_parameters 240
_refine_ls_number_reflns 4381
_refine_ls_number_restraints 18
_refine_ls_restrained_S_all 1.022
_refine_ls_R_factor_all 0.1084
_refine_ls_R_factor_gt 0.0596
_refine_ls_shift/su_max 0.000
_refine_ls_shift/su_mean 0.000
_refine_ls_structure_factor_coef Fsqd
_refine_ls_weighting_details 'calc w=1/[\s^2^(Fo^2^)+(0.0693P)^2^+1.4338P] where P=(Fo^2^+2Fc^2^)/3'
_refine_ls_weighting_scheme calc
_refine_ls_wR_factor_gt 0.1472
_refine_ls_wR_factor_ref 0.1759
_reflns_number_gt 2490
_reflns_number_total 4381
_reflns_threshold_expression I>2\s(I)
_cod_data_source_file ic401810x_si_004.cif
_cod_data_source_block wt2124w-shelxl
_cod_database_code 4336818

loop_
_symmetry_equiv_pos_as_xyz
'x, y, z'
'-x+1/2, y+1/2, z'
'x, -y, z+1/2'
'-x+1/2, -y+1/2, z+1/2'
'-x, -y, -z'
'x-1/2, -y-1/2, -z'
'-x, y, -z-1/2'
'x-1/2, y-1/2, -z-1/2'

loop_
_atom_site_label
_atom_site_type_symbol
_atom_site_fract_x
_atom_site_fract_y
_atom_site_fract_z
_atom_site_U_iso_or_equiv
_atom_site_adp_type
_atom_site_occupancy
_atom_site_symmetry_multiplicity
_atom_site_calc_flag
_atom_site_refinement_flags
_atom_site_disorder_assembly
_atom_site_disorder_group
O1 O 0.08189(11) -0.00241(7) 0.08615(12) 0.0585(4) Uani 1 1 d . . .
O2 O 0.14286(9) -0.20341(7) 0.11413(12) 0.0515(4) Uani 1 1 d . A .
O3 O 0.14888(13) -0.31615(8) 0.14066(17) 0.0834(6) Uani 1 1 d . A .
N1 N 0.26962(17) 0.02369(11) -0.22597(19) 0.0811(7) Uani 1 1 d . . .
C1 C 0.12894(14) -0.03568(11) 0.00340(16) 0.0493(5) Uani 1 1 d . A .
C2 C 0.17511(16) 0.00739(11) -0.06646(18) 0.0572(6) Uani 1 1 d . . .
H2 H 0.1727 0.0543 -0.0550 0.069 Uiso 1 1 calc R A .
C3 C 0.22544(16) -0.01846(12) -0.15433(19) 0.0611(6) Uani 1 1 d . A .
C4 C 0.22736(18) -0.08989(13) -0.1667(2) 0.0683(7) Uani 1 1 d . . .
H4 H 0.2611 -0.1094 -0.2230 0.082 Uiso 1 1 calc R A .
C5 C 0.17975(17) -0.13108(12) -0.0962(2) 0.0639(6) Uani 1 1 d . A .
H5 H 0.1811 -0.1781 -0.1075 0.077 Uiso 1 1 calc R . .
C6 C 0.12965(14) -0.10583(10) -0.00868(17) 0.0486(5) Uani 1 1 d . . .
C7 C 0.07951(13) -0.15192(10) 0.06751(16) 0.0448(5) Uani 1 1 d . A .
C8 C 0.00912(14) -0.19706(10) 0.01471(17) 0.0484(5) Uani 1 1 d . . .
C9 C -0.06550(16) -0.17849(14) -0.0469(2) 0.0650(6) Uani 1 1 d . A .
H9 H -0.0754 -0.1333 -0.0671 0.078 Uiso 1 1 calc R . .
C10 C -0.1243(2) -0.22952(17) -0.0769(3) 0.0870(9) Uani 1 1 d . . .
H10 H -0.1745 -0.2186 -0.1192 0.104 Uiso 1 1 calc R A .
C11 C -0.1105(2) -0.29633(18) -0.0458(3) 0.0981(10) Uani 1 1 d . A .
H11 H -0.1528 -0.3293 -0.0648 0.118 Uiso 1 1 calc R . .
C12 C -0.0352(2) -0.31533(14) 0.0131(3) 0.0856(9) Uani 1 1 d . . .
H12 H -0.0251 -0.3606 0.0327 0.103 Uiso 1 1 calc R A .
C13 C 0.02499(16) -0.26411(11) 0.0420(2) 0.0571(6) Uani 1 1 d . A .
C14 C 0.10958(17) -0.26780(11) 0.1034(2) 0.0578(6) Uani 1 1 d . . .
C15 C 0.0000 -0.14573(14) 0.2500 0.0475(7) Uani 1 2 d S . .
H15 H 0.0000 -0.1933 0.2500 0.057 Uiso 1 2 calc SR . .
C16 C 0.03997(13) -0.11214(10) 0.16267(16) 0.0431(5) Uani 1 1 d . . .
C17 C 0.04120(14) -0.04113(10) 0.16563(16) 0.0449(5) Uani 1 1 d . A .
C18 C 0.0000 -0.00550(14) 0.2500 0.0502(7) Uani 1 2 d S . .
H18 H 0.0000 0.0420 0.2500 0.060 Uiso 1 2 calc SR A .
C19 C 0.2614(2) 0.09747(15) -0.2175(2) 0.0851(9) Uani 1 1 d . A .
H19A H 0.2010 0.1088 -0.1933 0.102 Uiso 1 1 calc R . .
H19B H 0.2702 0.1175 -0.2896 0.102 Uiso 1 1 calc R . .
C20 C 0.3267(3) 0.1272(2) -0.1408(4) 0.1499(19) Uani 1 1 d U . .
H20A H 0.3161 0.1754 -0.1344 0.225 Uiso 1 1 calc R A .
H20B H 0.3866 0.1195 -0.1678 0.225 Uiso 1 1 calc R . .
H20C H 0.3201 0.1061 -0.0701 0.225 Uiso 1 1 calc R . .
C21 C 0.3205(3) -0.0039(2) -0.3191(4) 0.1352(17) Uani 0.603(13) 1 d P A 1
H21A H 0.2939 -0.0470 -0.3414 0.162 Uiso 0.603(13) 1 calc PR A 1
H21B H 0.3160 0.0274 -0.3806 0.162 Uiso 0.603(13) 1 calc PR A 1
C22 C 0.4061(6) -0.0138(5) -0.2956(12) 0.175(5) Uani 0.603(13) 1 d PU A 1
H22A H 0.4374 -0.0286 -0.3605 0.210 Uiso 0.603(13) 1 calc PR A 1
H22B H 0.4113 -0.0482 -0.2397 0.210 Uiso 0.603(13) 1 calc PR A 1
H22C H 0.4321 0.0281 -0.2697 0.210 Uiso 0.603(13) 1 calc PR A 1
C21B C 0.3205(3) -0.0039(2) -0.3191(4) 0.1352(17) Uani 0.397(13) 1 d P A 2
H21C H 0.3513 -0.0429 -0.2871 0.162 Uiso 0.397(13) 1 calc PR A 2
H21D H 0.2738 -0.0235 -0.3651 0.162 Uiso 0.397(13) 1 calc PR A 2
C22B C 0.3753(8) 0.0173(7) -0.3864(10) 0.126(5) Uani 0.397(13) 1 d PU A 2
H22D H 0.3984 -0.0203 -0.4285 0.151 Uiso 0.397(13) 1 calc PR A 2
H22E H 0.4239 0.0396 -0.3487 0.151 Uiso 0.397(13) 1 calc PR A 2
H22F H 0.3464 0.0493 -0.4347 0.151 Uiso 0.397(13) 1 calc PR A 2

loop_
_atom_site_aniso_label
_atom_site_aniso_U_11
_atom_site_aniso_U_22
_atom_site_aniso_U_33
_atom_site_aniso_U_23
_atom_site_aniso_U_13
_atom_site_aniso_U_12
O1 0.0821(11) 0.0403(7) 0.0533(9) 0.0038(7) 0.0226(8) 0.0029(7)
O2 0.0509(8) 0.0438(8) 0.0599(9) 0.0001(7) -0.0023(7) 0.0065(6)
O3 0.0936(13) 0.0516(10) 0.1052(15) 0.0140(10) -0.0083(11) 0.0164(9)
N1 0.1017(17) 0.0661(13) 0.0756(15) 0.0114(11) 0.0403(13) -0.0020(12)
C1 0.0563(13) 0.0458(11) 0.0458(11) 0.0017(9) 0.0068(10) 0.0047(9)
C2 0.0702(14) 0.0455(12) 0.0558(13) 0.0056(10) 0.0124(12) 0.0017(11)
C3 0.0641(14) 0.0632(15) 0.0561(13) 0.0064(11) 0.0135(12) 0.0005(12)
C4 0.0779(16) 0.0626(15) 0.0645(15) -0.0027(12) 0.0280(13) 0.0066(13)
C5 0.0759(16) 0.0503(13) 0.0653(15) -0.0046(11) 0.0207(13) 0.0039(12)
C6 0.0521(12) 0.0451(11) 0.0487(12) -0.0008(9) 0.0066(9) 0.0040(9)
C7 0.0470(11) 0.0387(10) 0.0487(11) -0.0013(8) 0.0013(9) 0.0061(8)
C8 0.0499(11) 0.0476(11) 0.0477(11) -0.0066(9) 0.0054(9) 0.0011(9)
C9 0.0615(15) 0.0717(16) 0.0617(15) -0.0077(12) -0.0056(12) 0.0086(12)
C10 0.0681(18) 0.107(2) 0.086(2) -0.0229(18) -0.0188(15) -0.0038(17)
C11 0.083(2) 0.092(2) 0.119(3) -0.027(2) -0.016(2) -0.0274(19)
C12 0.094(2) 0.0552(15) 0.107(2) -0.0123(15) -0.0069(19) -0.0155(14)
C13 0.0612(14) 0.0471(12) 0.0630(14) -0.0072(10) 0.0020(11) -0.0026(10)
C14 0.0682(15) 0.0419(11) 0.0633(14) 0.0015(10) 0.0044(12) 0.0064(11)
C15 0.0551(17) 0.0336(13) 0.0538(17) 0.000 0.0045(14) 0.000
C16 0.0458(11) 0.0394(10) 0.0442(11) -0.0010(8) 0.0005(9) 0.0012(8)
C17 0.0529(11) 0.0396(10) 0.0423(10) 0.0027(8) 0.0031(9) 0.0000(9)
C18 0.0671(19) 0.0355(14) 0.0479(16) 0.000 0.0059(15) 0.000
C19 0.094(2) 0.093(2) 0.0689(17) 0.0182(15) 0.0133(16) -0.0130(17)
C20 0.157(4) 0.179(4) 0.113(3) -0.022(3) 0.011(3) -0.082(3)
C21 0.147(4) 0.125(3) 0.133(3) 0.001(3) 0.073(3) -0.029(3)
C22 0.105(6) 0.168(8) 0.253(13) -0.030(8) -0.007(7) -0.042(6)
C21B 0.147(4) 0.125(3) 0.133(3) 0.001(3) 0.073(3) -0.029(3)
C22B 0.110(8) 0.190(11) 0.078(7) -0.012(6) 0.037(6) 0.034(7)

loop_
_atom_type_symbol
_atom_type_description
_atom_type_scat_dispersion_real
_atom_type_scat_dispersion_imag
_atom_type_scat_source
C C 0.0033 0.0016 'International Tables Vol C Tables 4.2.6.8 and 6.1.1.4'
H H 0.0000 0.0000 'International Tables Vol C Tables 4.2.6.8 and 6.1.1.4'
N N 0.0061 0.0033 'International Tables Vol C Tables 4.2.6.8 and 6.1.1.4'
O O 0.0106 0.0060 'International Tables Vol C Tables 4.2.6.8 and 6.1.1.4'

loop_
_geom_angle_atom_site_label_1
_geom_angle_atom_site_label_2
_geom_angle_atom_site_label_3
_geom_angle
_geom_angle_site_symmetry_1
_geom_angle_site_symmetry_3
C17 O1 C1 118.38(16) . .
C14 O2 C7 111.13(16) . .
C3 N1 C19 120.9(2) . .
C3 N1 C21 121.2(3) . .
C19 N1 C21 117.7(2) . .
C2 C1 C6 122.55(19) . .
C2 C1 O1 114.26(18) . .
C6 C1 O1 123.19(18) . .
C1 C2 C3 121.0(2) . .
C1 C2 H2 119.5 . .
C3 C2 H2 119.5 . .
N1 C3 C2 121.7(2) . .
N1 C3 C4 121.4(2) . .
C2 C3 C4 116.9(2) . .
C5 C4 C3 120.4(2) . .
C5 C4 H4 119.8 . .
C3 C4 H4 119.8 . .
C4 C5 C6 123.1(2) . .
C4 C5 H5 118.5 . .
C6 C5 H5 118.5 . .
C1 C6 C5 116.04(19) . .
C1 C6 C7 122.07(18) . .
C5 C6 C7 121.89(19) . .
O2 C7 C6 109.26(16) . .
O2 C7 C8 101.73(15) . .
C6 C7 C8 115.73(17) . .
O2 C7 C16 107.54(15) . .
C6 C7 C16 110.98(16) . .
C8 C7 C16 110.92(16) . .
C13 C8 C9 121.2(2) . .
C13 C8 C7 109.68(18) . .
C9 C8 C7 129.0(2) . .
C10 C9 C8 117.4(3) . .
C10 C9 H9 121.3 . .
C8 C9 H9 121.3 . .
C9 C10 C11 121.4(3) . .
C9 C10 H10 119.3 . .
C11 C10 H10 119.3 . .
C10 C11 C12 121.3(3) . .
C10 C11 H11 119.3 . .
C12 C11 H11 119.3 . .
C11 C12 C13 117.3(3) . .
C11 C12 H12 121.3 . .
C13 C12 H12 121.3 . .
C8 C13 C12 121.2(2) . .
C8 C13 C14 108.52(19) . .
C12 C13 C14 130.3(2) . .
O3 C14 O2 121.2(2) . .
O3 C14 C13 130.5(2) . .
O2 C14 C13 108.37(18) . .
C16 C15 C16 123.3(3) 7_556 .
C16 C15 H15 118.4 7_556 .
C16 C15 H15 118.4 . .
C15 C16 C17 117.44(19) . .
C15 C16 C7 120.64(18) . .
C17 C16 C7 121.92(17) . .
O1 C17 C18 116.14(18) . .
O1 C17 C16 122.73(17) . .
C18 C17 C16 121.13(19) . .
C17 C18 C17 119.5(3) . 7_556
C17 C18 H18 120.3 . .
C17 C18 H18 120.3 7_556 .
N1 C19 C20 112.6(3) . .
N1 C19 H19A 109.1 . .
C20 C19 H19A 109.1 . .
N1 C19 H19B 109.1 . .
C20 C19 H19B 109.1 . .
H19A C19 H19B 107.8 . .
C19 C20 H20A 109.5 . .
C19 C20 H20B 109.5 . .
H20A C20 H20B 109.5 . .
C19 C20 H20C 109.5 . .
H20A C20 H20C 109.5 . .
H20B C20 H20C 109.5 . .
C22 C21 N1 112.6(7) . .
C22 C21 H21A 109.1 . .
N1 C21 H21A 109.1 . .
C22 C21 H21B 109.1 . .
N1 C21 H21B 109.1 . .
H21A C21 H21B 107.8 . .
H22D C22B H22E 109.5 . .
H22D C22B H22F 109.5 . .
H22E C22B H22F 109.5 . .

loop_
_geom_bond_atom_site_label_1
_geom_bond_atom_site_label_2
_geom_bond_distance
_geom_bond_site_symmetry_2
O1 C17 1.369(2) .
O1 C1 1.388(2) .
O2 C14 1.360(3) .
O2 C7 1.491(2) .
O3 C14 1.200(3) .
N1 C3 1.368(3) .
N1 C19 1.452(4) .
N1 C21 1.466(4) .
C1 C2 1.379(3) .
C1 C6 1.381(3) .
C2 C3 1.399(3) .
C2 H2 0.9300 .
C3 C4 1.406(3) .
C4 C5 1.374(3) .
C4 H4 0.9300 .
C5 C6 1.390(3) .
C5 H5 0.9300 .
C6 C7 1.492(3) .
C7 C8 1.512(3) .
C7 C16 1.514(3) .
C8 C13 1.374(3) .
C8 C9 1.387(3) .
C9 C10 1.376(4) .
C9 H9 0.9300 .
C10 C11 1.376(4) .
C10 H10 0.9300 .
C11 C12 1.380(4) .
C11 H11 0.9300 .
C12 C13 1.388(3) .
C12 H12 0.9300 .
C13 C14 1.464(3) .
C15 C16 1.383(2) 7_556
C15 C16 1.383(2) .
C15 H15 0.9300 .
C16 C17 1.390(3) .
C17 C18 1.384(2) .
C18 C17 1.384(2) 7_556
C18 H18 0.9300 .
C19 C20 1.466(5) .
C19 H19A 0.9700 .
C19 H19B 0.9700 .
C20 H20A 0.9600 .
C20 H20B 0.9600 .
C20 H20C 0.9600 .
C21 C22 1.317(10) .
C21 H21A 0.9700 .
C21 H21B 0.9700 .
C22 H22A 0.9600 .
C22 H22B 0.9600 .
C22 H22C 0.9600 .
C22B H22D 0.9600 .
C22B H22E 0.9600 .
C22B H22F 0.9600 .
